data_2210580
loop_
_publ_author_name
'Chen, Zi-Lu'
'Zhang, Yu-Zhen'
'Liang, Fu-Pei'
'Wu, Qiang'

_publ_section_title
;
 A two-dimensional coordination network assembled from manganese(II)
 and 1,4-phenylenediacetate
;
_journal_coeditor_code EZ2028
_journal_issue 10
_journal_name_full 'Acta Crystallographica Section E'
_journal_page_first m2409
_journal_page_last m2411
_journal_paper_doi 10.1107/S1600536806034556
_journal_volume 62
_journal_year 2006
_chemical_formula_iupac '[Mn3 (C10 H8 O4)3 (C10 H8 N2)2]'
_chemical_formula_moiety 'C50 H40 Mn3 N4 O12'
_chemical_formula_sum 'C50 H40 Mn3 N4 O12'
_chemical_formula_weight 1053.68
_chemical_name_systematic
;
poly[bis(2,2'-bipyridine)tris(\m-1,4-phenylenediacetato-
\k^4^<i>O</i>,<i>O</i>':<i>O</i>'',O''')trimanganese(II)]
;
_space_group_IT_number 2
_symmetry_cell_setting triclinic
_symmetry_space_group_name_Hall '-P 1'
_symmetry_space_group_name_H-M 'P -1'
_atom_sites_solution_hydrogens geom
_atom_sites_solution_primary direct
_atom_sites_solution_secondary difmap
_audit_creation_method SHELXL-97
_cell_angle_alpha 111.958(3)
_cell_angle_beta 100.522(4)
_cell_angle_gamma 94.042(4)
_cell_formula_units_Z 1
_cell_length_a 8.604(3)
_cell_length_b 11.207(3)
_cell_length_c 13.444(4)
_cell_measurement_reflns_used 2138
_cell_measurement_temperature 298(2)
_cell_measurement_theta_max 25.8
_cell_measurement_theta_min 2.4
_cell_volume 1168.3(6)
_computing_cell_refinement 'SAINT (Bruker, 1998)'
_computing_data_collection 'SMART (Bruker, 1998)'
_computing_data_reduction SAINT
_computing_molecular_graphics 'SHELXTL (Bruker, 1998)'
_computing_publication_material SHELXTL
_computing_structure_refinement 'SHELXL97 (Sheldrick, 1997)'
_computing_structure_solution 'SHELXS97 (Sheldrick, 1997)'
_diffrn_ambient_temperature 298(2)
_diffrn_measured_fraction_theta_full 0.984
_diffrn_measured_fraction_theta_max 0.984
_diffrn_measurement_device_type 'Bruker SMART CCD area-detector'
_diffrn_measurement_method '\f and \w'
_diffrn_radiation_monochromator graphite
_diffrn_radiation_source 'fine-focus sealed tube'
_diffrn_radiation_type MoK\a
_diffrn_radiation_wavelength 0.71073
_diffrn_reflns_av_R_equivalents 0.021
_diffrn_reflns_av_sigmaI/netI 0.049
_diffrn_reflns_limit_h_max 10
_diffrn_reflns_limit_h_min -6
_diffrn_reflns_limit_k_max 12
_diffrn_reflns_limit_k_min -13
_diffrn_reflns_limit_l_max 15
_diffrn_reflns_limit_l_min -15
_diffrn_reflns_number 6109
_diffrn_reflns_theta_full 25.0
_diffrn_reflns_theta_max 25.01
_diffrn_reflns_theta_min 1.68
_diffrn_standards_number 0
_exptl_absorpt_coefficient_mu 0.867
_exptl_absorpt_correction_T_max 0.896
_exptl_absorpt_correction_T_min 0.793
_exptl_absorpt_correction_type multi-scan
_exptl_absorpt_process_details '(SADABS; Bruker, 1998)'
_exptl_crystal_colour yellow
_exptl_crystal_density_diffrn 1.498
_exptl_crystal_density_method 'not measured'
_exptl_crystal_description block
_exptl_crystal_F_000 539
_exptl_crystal_size_max 0.28
_exptl_crystal_size_mid 0.15
_exptl_crystal_size_min 0.13
_refine_diff_density_max 1.27
_refine_diff_density_min -0.25
_refine_ls_extinction_method none
_refine_ls_goodness_of_fit_ref 0.999
_refine_ls_hydrogen_treatment constr
_refine_ls_matrix_type full
_refine_ls_number_parameters 313
_refine_ls_number_reflns 4060
_refine_ls_number_restraints 0
_refine_ls_restrained_S_all 0.999
_refine_ls_R_factor_all 0.069
_refine_ls_R_factor_gt 0.045
_refine_ls_shift/su_max 0.000
_refine_ls_shift/su_mean 0.000
_refine_ls_structure_factor_coef Fsqd
_refine_ls_weighting_details 'calc w=1/[\s^2^(Fo^2^)+(0.0765P)^2^+0.5301P] where P=(Fo^2^+2Fc^2^)/3'
_refine_ls_weighting_scheme calc
_refine_ls_wR_factor_gt 0.115
_refine_ls_wR_factor_ref 0.136
_reflns_number_gt 2912
_reflns_number_total 4060
_reflns_threshold_expression I>2\s(I)
_cod_data_source_file ez2028.cif
_cod_data_source_block I
_cod_original_cell_volume 1168.4(6)
_cod_database_code 2210580
_cod_database_fobs_code 2210580

loop_
_symmetry_equiv_pos_as_xyz
'x, y, z'
'-x, -y, -z'

loop_
_atom_site_type_symbol
_atom_site_label
_atom_site_fract_x
_atom_site_fract_y
_atom_site_fract_z
_atom_site_U_iso_or_equiv
_atom_site_adp_type
_atom_site_calc_flag
_atom_site_refinement_flags
_atom_site_occupancy
Mn Mn1 0.5000 0.5000 0.5000 0.0289(2) Uani d S 1
Mn Mn2 0.22039(7) 0.37896(5) 0.23004(4) 0.03285(19) Uani d . 1
N N1 0.1455(4) 0.2962(3) 0.0446(2) 0.0393(8) Uani d . 1
N N2 -0.0258(4) 0.4236(3) 0.1851(3) 0.0384(8) Uani d . 1
O O1 0.2889(3) 0.3714(3) 0.4887(2) 0.0407(6) Uani d . 1
O O2 0.1299(4) 0.2866(3) 0.3215(2) 0.0523(8) Uani d . 1
O O3 0.3546(3) 0.5509(2) 0.37072(19) 0.0364(6) Uani d . 1
O O4 0.3247(4) 0.5780(3) 0.2165(2) 0.0514(8) Uani d . 1
O O5 0.5746(3) 0.3382(3) 0.3799(2) 0.0447(7) Uani d . 1
O O6 0.4176(4) 0.2821(3) 0.2147(2) 0.0555(9) Uani d . 1
C C1 0.1789(5) 0.2906(3) 0.4162(3) 0.0330(8) Uani d . 1
C C2 0.0977(5) 0.1846(4) 0.4427(3) 0.0414(10) Uani d . 1
H H2A 0.0898 0.2205 0.5191 0.050 Uiso calc R 1
H H2B -0.0099 0.1547 0.3971 0.050 Uiso calc R 1
C C3 0.1889(4) 0.0704(3) 0.4233(3) 0.0344(9) Uani d . 1
C C4 0.2021(5) 0.0042(4) 0.4930(3) 0.0437(10) Uani d . 1
H H4 0.1530 0.0300 0.5523 0.052 Uiso calc R 1
C C5 0.2640(5) 0.0266(4) 0.3362(3) 0.0435(10) Uani d . 1
H H5 0.2560 0.0672 0.2869 0.052 Uiso calc R 1
C C6 0.3771(4) 0.6209(3) 0.3179(3) 0.0325(8) Uani d . 1
C C7 0.4686(5) 0.7559(4) 0.3793(4) 0.0562(12) Uani d . 1
H H7A 0.5234 0.7643 0.4520 0.067 Uiso calc R 1
H H7B 0.5493 0.7685 0.3409 0.067 Uiso calc R 1
C C8 0.3652(5) 0.8606(4) 0.3915(3) 0.0391(10) Uani d . 1
C C9 0.3496(5) 0.9252(4) 0.3206(4) 0.0448(10) Uani d . 1
H H9 0.3984 0.8989 0.2613 0.054 Uiso calc R 1
C C10 0.2870(5) 0.9006(4) 0.4756(4) 0.0465(11) Uani d . 1
H H10 0.2911 0.8568 0.5225 0.056 Uiso calc R 1
C C11 0.5289(5) 0.2680(4) 0.2803(3) 0.0348(9) Uani d . 1
C C12 0.6197(5) 0.1540(4) 0.2351(3) 0.0441(10) Uani d . 1
H H12A 0.7317 0.1879 0.2482 0.053 Uiso calc R 1
H H12B 0.6125 0.0986 0.2754 0.053 Uiso calc R 1
C C13 0.5585(5) 0.0723(3) 0.1136(3) 0.0353(9) Uani d . 1
C C14 0.4153(5) -0.0095(4) 0.0732(3) 0.0433(10) Uani d . 1
H H14 0.3558 -0.0173 0.1223 0.052 Uiso calc R 1
C C15 0.6434(5) 0.0809(4) 0.0386(3) 0.0421(10) Uani d . 1
H H15 0.7413 0.1352 0.0632 0.050 Uiso calc R 1
C C16 0.2365(6) 0.2327(4) -0.0221(3) 0.0521(12) Uani d . 1
H H16 0.3312 0.2116 0.0083 0.063 Uiso calc R 1
C C17 0.1950(6) 0.1975(5) -0.1342(3) 0.0589(13) Uani d . 1
H H17 0.2609 0.1532 -0.1786 0.071 Uiso calc R 1
C C18 0.0566(6) 0.2280(5) -0.1796(4) 0.0580(13) Uani d . 1
H H18 0.0270 0.2050 -0.2552 0.070 Uiso calc R 1
C C19 -0.0392(5) 0.2936(4) -0.1120(3) 0.0474(11) Uani d . 1
H H19 -0.1337 0.3160 -0.1413 0.057 Uiso calc R 1
C C20 0.0071(5) 0.3253(4) -0.0005(3) 0.0376(9) Uani d . 1
C C21 -0.0917(5) 0.3923(4) 0.0786(3) 0.0360(9) Uani d . 1
C C22 -0.2446(5) 0.4166(5) 0.0448(4) 0.0543(12) Uani d . 1
H H22 -0.2883 0.3954 -0.0294 0.065 Uiso calc R 1
C C23 -0.3299(5) 0.4723(5) 0.1228(4) 0.0587(13) Uani d . 1
H H23 -0.4329 0.4881 0.1016 0.070 Uiso calc R 1
C C24 -0.2632(6) 0.5049(5) 0.2320(4) 0.0622(14) Uani d . 1
H H24 -0.3190 0.5434 0.2859 0.075 Uiso calc R 1
C C25 -0.1101(6) 0.4785(5) 0.2596(4) 0.0548(12) Uani d . 1
H H25 -0.0641 0.5001 0.3335 0.066 Uiso calc R 1

loop_
_atom_site_aniso_label
_atom_site_aniso_U_11
_atom_site_aniso_U_22
_atom_site_aniso_U_33
_atom_site_aniso_U_12
_atom_site_aniso_U_13
_atom_site_aniso_U_23
Mn1 0.0422(5) 0.0229(4) 0.0177(4) 0.0039(3) 0.0026(3) 0.0056(3)
Mn2 0.0398(4) 0.0278(3) 0.0251(3) 0.0081(3) -0.0024(2) 0.0080(2)
N1 0.048(2) 0.0368(18) 0.0286(17) 0.0130(16) -0.0025(15) 0.0113(14)
N2 0.0398(19) 0.0438(19) 0.0337(18) 0.0121(16) 0.0038(15) 0.0187(15)
O1 0.0431(16) 0.0377(15) 0.0393(16) 0.0008(13) 0.0029(13) 0.0168(13)
O2 0.061(2) 0.0482(17) 0.0458(18) -0.0036(15) -0.0072(15) 0.0278(15)
O3 0.0490(16) 0.0289(13) 0.0286(14) 0.0009(12) 0.0001(12) 0.0133(11)
O4 0.0591(19) 0.0609(19) 0.0372(17) 0.0066(16) -0.0029(15) 0.0294(15)
O5 0.0564(18) 0.0413(15) 0.0236(15) 0.0176(14) 0.0024(13) 0.0002(12)
O6 0.065(2) 0.0540(18) 0.0304(15) 0.0358(16) -0.0054(14) 0.0000(13)
C1 0.035(2) 0.0292(19) 0.036(2) 0.0095(17) 0.0076(18) 0.0136(17)
C2 0.041(2) 0.038(2) 0.051(3) 0.0025(18) 0.012(2) 0.024(2)
C3 0.037(2) 0.0285(19) 0.035(2) -0.0063(16) -0.0016(17) 0.0157(16)
C4 0.050(3) 0.045(2) 0.038(2) -0.003(2) 0.007(2) 0.0223(19)
C5 0.066(3) 0.036(2) 0.040(2) 0.013(2) 0.012(2) 0.0271(19)
C6 0.030(2) 0.0303(19) 0.037(2) 0.0078(16) -0.0010(17) 0.0166(17)
C7 0.047(3) 0.038(2) 0.079(3) 0.002(2) -0.012(2) 0.031(2)
C8 0.037(2) 0.0270(19) 0.048(2) -0.0042(17) -0.0087(19) 0.0190(18)
C9 0.059(3) 0.037(2) 0.043(2) 0.009(2) 0.012(2) 0.0196(19)
C10 0.052(3) 0.045(2) 0.047(3) -0.006(2) -0.007(2) 0.033(2)
C11 0.042(2) 0.0315(19) 0.025(2) 0.0086(17) 0.0060(18) 0.0054(16)
C12 0.061(3) 0.042(2) 0.0209(19) 0.025(2) 0.0016(18) 0.0031(17)
C13 0.048(2) 0.032(2) 0.0246(19) 0.0201(19) 0.0090(18) 0.0074(16)
C14 0.061(3) 0.041(2) 0.029(2) 0.011(2) 0.017(2) 0.0116(18)
C15 0.049(3) 0.034(2) 0.036(2) 0.0096(19) 0.007(2) 0.0071(18)
C16 0.063(3) 0.053(3) 0.037(2) 0.026(2) 0.008(2) 0.012(2)
C17 0.079(4) 0.060(3) 0.033(2) 0.024(3) 0.012(2) 0.010(2)
C18 0.080(4) 0.058(3) 0.028(2) 0.008(3) -0.002(2) 0.014(2)
C19 0.056(3) 0.048(2) 0.033(2) 0.006(2) -0.005(2) 0.017(2)
C20 0.043(2) 0.033(2) 0.033(2) 0.0041(18) -0.0029(18) 0.0152(17)
C21 0.037(2) 0.033(2) 0.038(2) 0.0041(17) -0.0006(18) 0.0182(17)
C22 0.049(3) 0.065(3) 0.049(3) 0.007(2) -0.007(2) 0.030(2)
C23 0.039(3) 0.080(3) 0.067(3) 0.018(2) 0.010(2) 0.040(3)
C24 0.054(3) 0.081(4) 0.077(4) 0.031(3) 0.030(3) 0.048(3)
C25 0.057(3) 0.071(3) 0.050(3) 0.023(3) 0.017(2) 0.035(3)

loop_
_atom_type_symbol
_atom_type_description
_atom_type_scat_dispersion_real
_atom_type_scat_dispersion_imag
_atom_type_scat_source
C C 0.0033 0.0016 'International Tables Vol C Tables 4.2.6.8 and 6.1.1.4'
H H 0.0000 0.0000 'International Tables Vol C Tables 4.2.6.8 and 6.1.1.4'
N N 0.0061 0.0033 'International Tables Vol C Tables 4.2.6.8 and 6.1.1.4'
O O 0.0106 0.0060 'International Tables Vol C Tables 4.2.6.8 and 6.1.1.4'
Mn Mn 0.3368 0.7283 'International Tables Vol C Tables 4.2.6.8 and 6.1.1.4'

loop_
_geom_angle_atom_site_label_1
_geom_angle_atom_site_label_2
_geom_angle_atom_site_label_3
_geom_angle_site_symmetry_1
_geom_angle_site_symmetry_3
_geom_angle
_geom_angle_publ_flag
O5 Mn1 O5 . 2_666 180.00(12) y
O5 Mn1 O1 . 2_666 90.43(11) y
O5 Mn1 O1 2_666 2_666 89.57(11) ?
O5 Mn1 O1 . . 89.57(11) y
O5 Mn1 O1 2_666 . 90.43(11) ?
O1 Mn1 O1 2_666 . 180.0000(10) y
O5 Mn1 O3 . . 92.58(10) y
O5 Mn1 O3 2_666 . 87.42(9) y
O1 Mn1 O3 2_666 . 91.70(10) y
O1 Mn1 O3 . . 88.30(10) y
O5 Mn1 O3 . 2_666 87.42(9) ?
O5 Mn1 O3 2_666 2_666 92.58(9) ?
O1 Mn1 O3 2_666 2_666 88.30(10) ?
O1 Mn1 O3 . 2_666 91.70(10) ?
O3 Mn1 O3 . 2_666 180.0000(10) y
O6 Mn2 O2 . . 94.96(13) y
O6 Mn2 O3 . . 93.67(11) y
O2 Mn2 O3 . . 96.55(11) y
O6 Mn2 N2 . . 158.67(11) y
O2 Mn2 N2 . . 87.72(12) y
O3 Mn2 N2 . . 107.08(11) y
O6 Mn2 N1 . . 88.13(11) y
O2 Mn2 N1 . . 121.26(12) y
O3 Mn2 N1 . . 141.87(11) y
N2 Mn2 N1 . . 72.56(12) y
O6 Mn2 O4 . . 99.96(12) y
O2 Mn2 O4 . . 149.27(11) y
O3 Mn2 O4 . . 56.02(9) y
N2 Mn2 O4 . . 87.96(11) y
N1 Mn2 O4 . . 86.14(11) y
C16 N1 C20 . . 118.4(3) ?
C16 N1 Mn2 . . 124.0(3) ?
C20 N1 Mn2 . . 117.1(2) ?
C25 N2 C21 . . 118.7(3) ?
C25 N2 Mn2 . . 122.8(3) ?
C21 N2 Mn2 . . 118.5(2) ?
C1 O1 Mn1 . . 138.5(2) ?
C1 O2 Mn2 . . 133.0(3) ?
C6 O3 Mn2 . . 97.1(2) ?
C6 O3 Mn1 . . 137.0(2) ?
Mn2 O3 Mn1 . . 112.48(10) ?
C6 O4 Mn2 . . 86.5(2) ?
C11 O5 Mn1 . . 137.6(2) ?
C11 O6 Mn2 . . 134.8(3) ?
O1 C1 O2 . . 125.7(4) ?
O1 C1 C2 . . 118.1(3) ?
O2 C1 C2 . . 116.2(3) ?
C3 C2 C1 . . 111.7(3) ?
C3 C2 H2A . . 109.3 ?
C1 C2 H2A . . 109.3 ?
C3 C2 H2B . . 109.3 ?
C1 C2 H2B . . 109.3 ?
H2A C2 H2B . . 107.9 ?
C5 C3 C4 . . 116.6(4) ?
C5 C3 C2 . . 122.2(3) ?
C4 C3 C2 . . 121.3(4) ?
C10 C4 C3 1_545 . 121.1(4) ?
C10 C4 H4 1_545 . 119.5 ?
C3 C4 H4 . . 119.5 ?
C9 C5 C3 1_545 . 121.8(4) ?
C9 C5 H5 1_545 . 119.1 ?
C3 C5 H5 . . 119.1 ?
O4 C6 O3 . . 120.4(3) ?
O4 C6 C7 . . 120.6(4) ?
O3 C6 C7 . . 119.0(4) ?
C8 C7 C6 . . 113.4(3) ?
C8 C7 H7A . . 108.9 ?
C6 C7 H7A . . 108.9 ?
C8 C7 H7B . . 108.9 ?
C6 C7 H7B . . 108.9 ?
H7A C7 H7B . . 107.7 ?
C10 C8 C9 . . 116.8(4) ?
C10 C8 C7 . . 121.5(4) ?
C9 C8 C7 . . 121.6(4) ?
C5 C9 C8 1_565 . 121.6(4) ?
C5 C9 H9 1_565 . 119.2 ?
C8 C9 H9 . . 119.2 ?
C8 C10 C4 . 1_565 122.1(4) ?
C8 C10 H10 . . 119.0 ?
C4 C10 H10 1_565 . 119.0 ?
O6 C11 O5 . . 126.1(3) ?
O6 C11 C12 . . 117.4(3) ?
O5 C11 C12 . . 116.5(3) ?
C13 C12 C11 . . 114.0(3) ?
C13 C12 H12A . . 108.8 ?
C11 C12 H12A . . 108.8 ?
C13 C12 H12B . . 108.8 ?
C11 C12 H12B . . 108.8 ?
H12A C12 H12B . . 107.7 ?
C14 C13 C15 . . 117.4(3) ?
C14 C13 C12 . . 121.9(4) ?
C15 C13 C12 . . 120.7(4) ?
C13 C14 C15 . 2_655 121.9(4) ?
C13 C14 H14 . . 119.1 ?
C15 C14 H14 2_655 . 119.1 ?
C13 C15 C14 . 2_655 120.7(4) ?
C13 C15 H15 . . 119.6 ?
C14 C15 H15 2_655 . 119.6 ?
N1 C16 C17 . . 122.2(4) ?
N1 C16 H16 . . 118.9 ?
C17 C16 H16 . . 118.9 ?
C18 C17 C16 . . 119.4(4) ?
C18 C17 H17 . . 120.3 ?
C16 C17 H17 . . 120.3 ?
C17 C18 C19 . . 119.2(4) ?
C17 C18 H18 . . 120.4 ?
C19 C18 H18 . . 120.4 ?
C20 C19 C18 . . 119.0(4) ?
C20 C19 H19 . . 120.5 ?
C18 C19 H19 . . 120.5 ?
N1 C20 C19 . . 121.7(4) ?
N1 C20 C21 . . 115.5(3) ?
C19 C20 C21 . . 122.8(4) ?
N2 C21 C22 . . 121.5(4) ?
N2 C21 C20 . . 115.6(3) ?
C22 C21 C20 . . 122.8(4) ?
C23 C22 C21 . . 118.8(4) ?
C23 C22 H22 . . 120.6 ?
C21 C22 H22 . . 120.6 ?
C24 C23 C22 . . 120.0(4) ?
C24 C23 H23 . . 120.0 ?
C22 C23 H23 . . 120.0 ?
C23 C24 C25 . . 118.0(4) ?
C23 C24 H24 . . 121.0 ?
C25 C24 H24 . . 121.0 ?
N2 C25 C24 . . 122.9(4) ?
N2 C25 H25 . . 118.5 ?
C24 C25 H25 . . 118.5 ?

loop_
_geom_bond_atom_site_label_1
_geom_bond_atom_site_label_2
_geom_bond_site_symmetry_2
_geom_bond_distance
_geom_bond_publ_flag
Mn1 O5 . 2.158(2) y
Mn1 O5 2_666 2.158(2) ?
Mn1 O1 2_666 2.183(3) ?
Mn1 O1 . 2.183(3) y
Mn1 O3 . 2.227(2) y
Mn1 O3 2_666 2.227(2) ?
Mn2 O6 . 2.078(3) y
Mn2 O2 . 2.092(3) y
Mn2 O3 . 2.188(2) y
Mn2 N2 . 2.238(3) y
Mn2 N1 . 2.256(3) y
Mn2 O4 . 2.428(3) y
N1 C16 . 1.335(5) ?
N1 C20 . 1.353(5) ?
N2 C25 . 1.333(5) ?
N2 C21 . 1.339(5) ?
O1 C1 . 1.244(4) ?
O2 C1 . 1.249(4) ?
O3 C6 . 1.266(4) ?
O4 C6 . 1.244(4) ?
O5 C11 . 1.242(4) ?
O6 C11 . 1.240(4) ?
C1 C2 . 1.521(5) ?
C2 C3 . 1.513(5) ?
C2 H2A . 0.9700 ?
C2 H2B . 0.9700 ?
C3 C5 . 1.386(5) ?
C3 C4 . 1.391(5) ?
C4 C10 1_545 1.384(6) ?
C4 H4 . 0.9300 ?
C5 C9 1_545 1.369(5) ?
C5 H5 . 0.9300 ?
C6 C7 . 1.501(6) ?
C7 C8 . 1.501(5) ?
C7 H7A . 0.9700 ?
C7 H7B . 0.9700 ?
C8 C10 . 1.368(6) ?
C8 C9 . 1.391(5) ?
C9 C5 1_565 1.369(5) ?
C9 H9 . 0.9300 ?
C10 C4 1_565 1.384(6) ?
C10 H10 . 0.9300 ?
C11 C12 . 1.532(5) ?
C12 C13 . 1.511(5) ?
C12 H12A . 0.9700 ?
C12 H12B . 0.9700 ?
C13 C14 . 1.370(6) ?
C13 C15 . 1.375(5) ?
C14 C15 2_655 1.386(5) ?
C14 H14 . 0.9300 ?
C15 C14 2_655 1.386(5) ?
C15 H15 . 0.9300 ?
C16 C17 . 1.377(6) ?
C16 H16 . 0.9300 ?
C17 C18 . 1.363(6) ?
C17 H17 . 0.9300 ?
C18 C19 . 1.380(6) ?
C18 H18 . 0.9300 ?
C19 C20 . 1.377(5) ?
C19 H19 . 0.9300 ?
C20 C21 . 1.496(5) ?
C21 C22 . 1.392(6) ?
C22 C23 . 1.373(6) ?
C22 H22 . 0.9300 ?
C23 C24 . 1.372(7) ?
C23 H23 . 0.9300 ?
C24 C25 . 1.385(6) ?
C24 H24 . 0.9300 ?
C25 H25 . 0.9300 ?

loop_
_geom_torsion_atom_site_label_1
_geom_torsion_atom_site_label_2
_geom_torsion_atom_site_label_3
_geom_torsion_atom_site_label_4
_geom_torsion_site_symmetry_1
_geom_torsion_site_symmetry_4
_geom_torsion
O6 Mn2 N1 C16 . . -9.0(3)
O2 Mn2 N1 C16 . . -103.7(3)
O3 Mn2 N1 C16 . . 84.5(4)
N2 Mn2 N1 C16 . . -179.9(4)
O4 Mn2 N1 C16 . . 91.1(3)
O6 Mn2 N1 C20 . . 178.2(3)
O2 Mn2 N1 C20 . . 83.5(3)
O3 Mn2 N1 C20 . . -88.2(3)
N2 Mn2 N1 C20 . . 7.4(3)
O4 Mn2 N1 C20 . . -81.7(3)
O6 Mn2 N2 C25 . . 148.3(4)
O2 Mn2 N2 C25 . . 50.5(3)
O3 Mn2 N2 C25 . . -45.7(3)
N1 Mn2 N2 C25 . . 174.3(4)
O4 Mn2 N2 C25 . . -99.1(3)
O6 Mn2 N2 C21 . . -30.9(5)
O2 Mn2 N2 C21 . . -128.7(3)
O3 Mn2 N2 C21 . . 135.2(3)
N1 Mn2 N2 C21 . . -4.8(3)
O4 Mn2 N2 C21 . . 81.8(3)
O5 Mn1 O1 C1 . . -50.1(4)
O5 Mn1 O1 C1 2_666 . 129.9(4)
O3 Mn1 O1 C1 . . 42.5(4)
O3 Mn1 O1 C1 2_666 . -137.5(4)
O6 Mn2 O2 C1 . . 67.4(4)
O3 Mn2 O2 C1 . . -26.8(4)
N2 Mn2 O2 C1 . . -133.8(4)
N1 Mn2 O2 C1 . . 158.2(3)
O4 Mn2 O2 C1 . . -51.6(5)
O6 Mn2 O3 C6 . . 99.6(2)
O2 Mn2 O3 C6 . . -164.9(2)
N2 Mn2 O3 C6 . . -75.3(2)
N1 Mn2 O3 C6 . . 8.0(3)
O4 Mn2 O3 C6 . . 0.1(2)
O6 Mn2 O3 Mn1 . . -48.45(14)
O2 Mn2 O3 Mn1 . . 46.98(14)
N2 Mn2 O3 Mn1 . . 136.60(12)
N1 Mn2 O3 Mn1 . . -140.08(15)
O4 Mn2 O3 Mn1 . . -147.99(17)
O5 Mn1 O3 C6 . . -88.2(3)
O5 Mn1 O3 C6 2_666 . 91.8(3)
O1 Mn1 O3 C6 2_666 . 2.3(3)
O1 Mn1 O3 C6 . . -177.7(3)
O5 Mn1 O3 Mn2 . . 41.55(13)
O5 Mn1 O3 Mn2 2_666 . -138.45(13)
O1 Mn1 O3 Mn2 2_666 . 132.06(12)
O1 Mn1 O3 Mn2 . . -47.94(12)
O6 Mn2 O4 C6 . . -87.8(2)
O2 Mn2 O4 C6 . . 30.1(3)
O3 Mn2 O4 C6 . . -0.1(2)
N2 Mn2 O4 C6 . . 112.1(2)
N1 Mn2 O4 C6 . . -175.2(2)
O1 Mn1 O5 C11 2_666 . -111.7(4)
O1 Mn1 O5 C11 . . 68.3(4)
O3 Mn1 O5 C11 . . -19.9(4)
O3 Mn1 O5 C11 2_666 . 160.1(4)
O2 Mn2 O6 C11 . . -55.2(4)
O3 Mn2 O6 C11 . . 41.7(4)
N2 Mn2 O6 C11 . . -151.7(4)
N1 Mn2 O6 C11 . . -176.4(4)
O4 Mn2 O6 C11 . . 97.8(4)
Mn1 O1 C1 O2 . . -23.9(6)
Mn1 O1 C1 C2 . . 154.7(3)
Mn2 O2 C1 O1 . . 12.3(6)
Mn2 O2 C1 C2 . . -166.2(3)
O1 C1 C2 C3 . . -84.3(4)
O2 C1 C2 C3 . . 94.3(4)
C1 C2 C3 C5 . . -37.4(5)
C1 C2 C3 C4 . . 142.3(4)
C5 C3 C4 C10 . 1_545 0.4(6)
C2 C3 C4 C10 . 1_545 -179.3(4)
C4 C3 C5 C9 . 1_545 -1.3(6)
C2 C3 C5 C9 . 1_545 178.4(4)
Mn2 O4 C6 O3 . . 0.1(3)
Mn2 O4 C6 C7 . . 179.8(3)
Mn2 O3 C6 O4 . . -0.2(4)
Mn1 O3 C6 O4 . . 134.1(3)
Mn2 O3 C6 C7 . . -179.8(3)
Mn1 O3 C6 C7 . . -45.6(5)
O4 C6 C7 C8 . . 73.5(5)
O3 C6 C7 C8 . . -106.8(4)
C6 C7 C8 C10 . . 85.1(5)
C6 C7 C8 C9 . . -97.6(5)
C10 C8 C9 C5 . 1_565 1.9(6)
C7 C8 C9 C5 . 1_565 -175.5(4)
C9 C8 C10 C4 . 1_565 -2.9(6)
C7 C8 C10 C4 . 1_565 174.6(4)
Mn2 O6 C11 O5 . . -19.8(7)
Mn2 O6 C11 C12 . . 160.5(3)
Mn1 O5 C11 O6 . . 5.8(7)
Mn1 O5 C11 C12 . . -174.5(3)
O6 C11 C12 C13 . . -0.2(6)
O5 C11 C12 C13 . . 180.0(4)
C11 C12 C13 C14 . . -72.1(5)
C11 C12 C13 C15 . . 105.8(4)
C15 C13 C14 C15 . 2_655 -0.3(6)
C12 C13 C14 C15 . 2_655 177.7(3)
C14 C13 C15 C14 . 2_655 0.3(6)
C12 C13 C15 C14 . 2_655 -177.7(3)
C20 N1 C16 C17 . . 0.7(7)
Mn2 N1 C16 C17 . . -172.0(4)
N1 C16 C17 C18 . . 0.0(7)
C16 C17 C18 C19 . . -0.1(7)
C17 C18 C19 C20 . . -0.6(7)
C16 N1 C20 C19 . . -1.4(6)
Mn2 N1 C20 C19 . . 171.8(3)
C16 N1 C20 C21 . . 177.9(3)
Mn2 N1 C20 C21 . . -8.9(4)
C18 C19 C20 N1 . . 1.4(6)
C18 C19 C20 C21 . . -177.9(4)
C25 N2 C21 C22 . . 0.5(6)
Mn2 N2 C21 C22 . . 179.6(3)
C25 N2 C21 C20 . . -177.2(4)
Mn2 N2 C21 C20 . . 2.0(4)
N1 C20 C21 N2 . . 4.6(5)
C19 C20 C21 N2 . . -176.1(4)
N1 C20 C21 C22 . . -173.0(4)
C19 C20 C21 C22 . . 6.3(6)
N2 C21 C22 C23 . . -0.9(6)
C20 C21 C22 C23 . . 176.6(4)
C21 C22 C23 C24 . . 1.0(7)
C22 C23 C24 C25 . . -0.6(7)
C21 N2 C25 C24 . . -0.1(7)
Mn2 N2 C25 C24 . . -179.2(4)
C23 C24 C25 N2 . . 0.1(7)
